data_4329655
loop_
_publ_author_name
'Wojciech Bury'
'Iwona Justyniak'
'Daniel Prochowicz'
'Anna Rola-Noworyta'
'Janusz Lewi\'nski'

_publ_contact_author
;
   Prof. Janusz Lewi\'nski,
   Department of Chemistry
   Warsaw University of Technology
   Noakowskiego 3,
   PL-00-664 Warszawa
   Poland
;
_publ_contact_author_email lewin@ch.pw.edu.pl
_publ_contact_author_fax '048 22 2347279'
_publ_contact_author_phone '048 22 2347315'
_publ_section_title
;
 Oxozinc Carboxylate Complexes: A New Synthetic Approach and the
 Carboxylate Ligand Effect on the Noncovalent-Interactions-Driven
 Self-Assembly
;
_journal_name_full 'Inorganic Chemistry'
_journal_page_first 7410
_journal_page_last 7414
_journal_paper_doi 10.1021/ic300864n
_journal_volume 51
_journal_year 2012
_chemical_formula_sum 'C48 H42 O13 Zn4'
_chemical_formula_weight 1088.38
_chemical_name_systematic
;
 ?
;
_space_group_IT_number 197
_symmetry_cell_setting cubic
_symmetry_space_group_name_Hall 'I 2 2 3'
_symmetry_space_group_name_H-M 'I 2 3'
_atom_sites_solution_hydrogens geom
_atom_sites_solution_primary direct
_atom_sites_solution_secondary difmap
_audit_creation_method SHELXL-97
_cell_angle_alpha 90.00
_cell_angle_beta 90.00
_cell_angle_gamma 90.00
_cell_formula_units_Z 8
_cell_length_a 23.034(5)
_cell_length_b 23.034(5)
_cell_length_c 23.034(5)
_cell_measurement_reflns_used 3755
_cell_measurement_temperature 100(2)
_cell_measurement_theta_max 27.485
_cell_measurement_theta_min 0.998
_cell_volume 12221(5)
_computing_cell_refinement 'Denzo & Scalepak (Otwinowski, Minor, 1997)'
_computing_data_collection 'Collect (Nonius B.V. 1998)'
_computing_data_reduction 'Denzo & Scalepak (Otwinowski, Minor, 1997)'
_computing_molecular_graphics
;
DIAMOND v2.1 (Brandenburg, 1999)
Ortep-3 for Windows, L.J.Farrugia (1997) J.Appl.Cryst. 30, 565,
ORTEP III (Burnett, Johnson, 1996)
;
_computing_publication_material
;
SHELXL-97 (Sheldrick, 1997),
;
_computing_structure_refinement 'SHELXL-97 (Sheldrick, 1997)'
_computing_structure_solution 'SHELXS-97 (Sheldrick, 1990)'
_diffrn_ambient_temperature 100(2)
_diffrn_measured_fraction_theta_full 0.973
_diffrn_measured_fraction_theta_max 0.973
_diffrn_measurement_device '\k-geometry diffractometr'
_diffrn_measurement_device_type 'Nonius Kappa-CCD'
_diffrn_measurement_method 'area detector \w scans'
_diffrn_radiation_monochromator graphite
_diffrn_radiation_source 'fine-focus sealed tube'
_diffrn_radiation_type MoK\a
_diffrn_radiation_wavelength 0.71073
_diffrn_reflns_av_R_equivalents 0.0544
_diffrn_reflns_av_sigmaI/netI 0.0373
_diffrn_reflns_limit_h_max 23
_diffrn_reflns_limit_h_min -29
_diffrn_reflns_limit_k_max 24
_diffrn_reflns_limit_k_min -29
_diffrn_reflns_limit_l_max 24
_diffrn_reflns_limit_l_min -30
_diffrn_reflns_number 23672
_diffrn_reflns_theta_full 27.93
_diffrn_reflns_theta_max 27.93
_diffrn_reflns_theta_min 2.79
_exptl_absorpt_coefficient_mu 1.600
_exptl_absorpt_correction_type multi-scan
_exptl_absorpt_process_details 'Scalepak (Otwinowski, Minor, 1997)'
_exptl_crystal_colour colorless
_exptl_crystal_density_diffrn 1.183
_exptl_crystal_description cubic
_exptl_crystal_F_000 4432
_exptl_crystal_size_max 0.44
_exptl_crystal_size_mid 0.36
_exptl_crystal_size_min 0.30
_refine_diff_density_max 0.462
_refine_diff_density_min -0.388
_refine_diff_density_rms 0.080
_refine_ls_abs_structure_details 'Flack H D (1983), Acta Cryst. A39, 876-881'
_refine_ls_abs_structure_Flack 0.28(2)
_refine_ls_extinction_method none
_refine_ls_goodness_of_fit_ref 1.102
_refine_ls_hydrogen_treatment constr
_refine_ls_matrix_type full
_refine_ls_number_parameters 199
_refine_ls_number_reflns 4751
_refine_ls_number_restraints 0
_refine_ls_restrained_S_all 1.102
_refine_ls_R_factor_all 0.0677
_refine_ls_R_factor_gt 0.0474
_refine_ls_shift/su_max 0.000
_refine_ls_shift/su_mean 0.000
_refine_ls_structure_factor_coef Fsqd
_refine_ls_weighting_details 'calc w=1/[\s^2^(Fo^2^)+(0.0694P)^2^+0.0000P] where P=(Fo^2^+2Fc^2^)/3'
_refine_ls_weighting_scheme calc
_refine_ls_wR_factor_gt 0.1116
_refine_ls_wR_factor_ref 0.1189
_reflns_number_gt 3728
_reflns_number_total 4751
_reflns_threshold_expression I>2\s(I)
_cod_data_source_file ic300864n_si_001_3.cif
_cod_data_source_block comp2c
_cod_database_code 4329655

loop_
_symmetry_equiv_pos_as_xyz
'x, y, z'
'-x, -y, z'
'x, -y, -z'
'-x, y, -z'
'y, z, x'
'-y, -z, x'
'y, -z, -x'
'-y, z, -x'
'z, x, y'
'-z, x, -y'
'-z, -x, y'
'z, -x, -y'
'x+1/2, y+1/2, z+1/2'
'-x+1/2, -y+1/2, z+1/2'
'x+1/2, -y+1/2, -z+1/2'
'-x+1/2, y+1/2, -z+1/2'
'y+1/2, z+1/2, x+1/2'
'-y+1/2, -z+1/2, x+1/2'
'y+1/2, -z+1/2, -x+1/2'
'-y+1/2, z+1/2, -x+1/2'
'z+1/2, x+1/2, y+1/2'
'-z+1/2, x+1/2, -y+1/2'
'-z+1/2, -x+1/2, y+1/2'
'z+1/2, -x+1/2, -y+1/2'

loop_
_atom_site_label
_atom_site_type_symbol
_atom_site_fract_x
_atom_site_fract_y
_atom_site_fract_z
_atom_site_U_iso_or_equiv
_atom_site_adp_type
_atom_site_occupancy
_atom_site_symmetry_multiplicity
_atom_site_calc_flag
_atom_site_refinement_flags
C1 C 0.2201(2) 0.12432(18) 0.04099(18) 0.0588(10) Uani 1 1 d .
C2 C 0.2387(2) 0.0952(2) -0.0135(2) 0.0726(13) Uani 1 1 d .
C3 C 0.2006(3) 0.0605(3) -0.0447(2) 0.0915(17) Uani 1 1 d .
H3 H 0.1627 0.0557 -0.0316 0.110 Uiso 1 1 calc R
C4 C 0.2178(4) 0.0333(3) -0.0942(3) 0.108(2) Uani 1 1 d .
H4 H 0.1907 0.0125 -0.1157 0.130 Uiso 1 1 calc R
C5 C 0.2726(4) 0.0357(4) -0.1126(4) 0.134(3) Uani 1 1 d .
C6 C 0.3107(4) 0.0719(5) -0.0833(4) 0.167(5) Uani 1 1 d .
H6 H 0.3486 0.0762 -0.0967 0.201 Uiso 1 1 calc R
C7 C 0.2933(3) 0.1014(4) -0.0350(3) 0.127(3) Uani 1 1 d .
H7 H 0.3193 0.1261 -0.0164 0.153 Uiso 1 1 calc R
C8 C 0.2946(5) 0.0058(6) -0.1684(5) 0.213(6) Uani 1 1 d .
H8A H 0.2759 -0.0312 -0.1726 0.320 Uiso 1 1 calc R
H8B H 0.3359 0.0003 -0.1659 0.320 Uiso 1 1 calc R
H8C H 0.2857 0.0296 -0.2014 0.320 Uiso 1 1 calc R
C9 C 0.32396(18) 0.14232(17) 0.22696(18) 0.0538(9) Uani 1 1 d .
C10 C 0.38418(17) 0.12904(18) 0.24435(18) 0.0571(9) Uani 1 1 d .
C11 C 0.3967(2) 0.0887(2) 0.2880(3) 0.0857(16) Uani 1 1 d .
H11 H 0.3665 0.0700 0.3073 0.103 Uiso 1 1 calc R
C12 C 0.4533(2) 0.0766(3) 0.3026(4) 0.107(2) Uani 1 1 d .
H12 H 0.4609 0.0485 0.3305 0.128 Uiso 1 1 calc R
C13 C 0.4987(2) 0.1049(2) 0.2770(3) 0.0817(15) Uani 1 1 d .
C14 C 0.4857(2) 0.1464(3) 0.2375(3) 0.0949(17) Uani 1 1 d .
H14 H 0.5159 0.1684 0.2220 0.114 Uiso 1 1 calc R
C15 C 0.4310(2) 0.1573(3) 0.2196(2) 0.0849(16) Uani 1 1 d .
H15 H 0.4247 0.1842 0.1902 0.102 Uiso 1 1 calc R
C17 C 0.5615(2) 0.0940(3) 0.2968(5) 0.126(3) Uani 1 1 d .
H17A H 0.5619 0.0639 0.3256 0.190 Uiso 1 1 calc R
H17B H 0.5772 0.1290 0.3130 0.190 Uiso 1 1 calc R
H17C H 0.5845 0.0822 0.2642 0.190 Uiso 1 1 calc R
O1 O 0.18023(11) 0.18023(11) 0.18023(11) 0.0495(10) Uani 1 3 d S
O3 O 0.16977(14) 0.11416(16) 0.05925(13) 0.0716(8) Uani 1 1 d .
O2 O 0.25578(15) 0.15771(14) 0.06523(13) 0.0707(8) Uani 1 1 d .
O4 O 0.25734(13) 0.28337(12) 0.12213(12) 0.0609(7) Uani 1 1 d .
O5 O 0.31737(13) 0.17333(16) 0.18223(15) 0.0719(9) Uani 1 1 d .
Zn1 Zn 0.250883(18) 0.200202(18) 0.138364(18) 0.04855(14) Uani 1 1 d .
Zn2 Zn 0.131719(18) 0.131719(18) 0.131719(18) 0.0524(2) Uani 1 3 d S

loop_
_atom_site_aniso_label
_atom_site_aniso_U_11
_atom_site_aniso_U_22
_atom_site_aniso_U_33
_atom_site_aniso_U_23
_atom_site_aniso_U_13
_atom_site_aniso_U_12
C1 0.070(3) 0.056(2) 0.050(2) -0.0046(19) -0.005(2) 0.001(2)
C2 0.086(3) 0.069(3) 0.062(3) -0.020(2) 0.011(2) -0.013(3)
C3 0.110(4) 0.100(4) 0.065(3) -0.023(3) 0.011(3) -0.025(4)
C4 0.148(6) 0.099(4) 0.079(4) -0.035(3) 0.013(4) -0.042(4)
C5 0.159(7) 0.134(6) 0.109(5) -0.073(5) 0.029(5) -0.034(5)
C6 0.120(6) 0.216(10) 0.166(8) -0.120(8) 0.059(6) -0.048(6)
C7 0.097(5) 0.170(7) 0.114(5) -0.081(5) 0.029(4) -0.040(5)
C8 0.229(12) 0.252(13) 0.159(8) -0.145(9) 0.027(9) -0.002(11)
C9 0.049(2) 0.052(2) 0.060(2) -0.0072(18) -0.0028(18) -0.0001(18)
C10 0.052(2) 0.059(2) 0.060(2) -0.004(2) -0.0072(18) -0.0034(18)
C11 0.056(3) 0.073(3) 0.128(5) 0.030(3) -0.013(3) -0.009(2)
C12 0.070(3) 0.083(4) 0.167(7) 0.044(4) -0.034(4) -0.001(3)
C13 0.052(2) 0.071(3) 0.122(4) -0.004(3) -0.020(3) 0.004(2)
C14 0.054(3) 0.121(5) 0.110(4) 0.012(4) 0.003(3) -0.017(3)
C15 0.061(3) 0.119(5) 0.074(3) 0.019(3) -0.002(2) -0.006(3)
C17 0.054(3) 0.117(5) 0.207(9) 0.001(6) -0.043(4) 0.006(3)
O1 0.0495(10) 0.0495(10) 0.0495(10) -0.0025(11) -0.0025(11) -0.0025(11)
O3 0.0663(19) 0.094(2) 0.0543(17) -0.0147(16) 0.0029(14) -0.0089(17)
O2 0.0742(19) 0.078(2) 0.0595(16) -0.0232(15) 0.0089(16) -0.0125(17)
O4 0.0750(19) 0.0480(14) 0.0596(16) -0.0013(12) 0.0066(15) -0.0074(14)
O5 0.0514(16) 0.097(2) 0.0671(18) 0.0149(18) -0.0045(13) -0.0001(16)
Zn1 0.0500(2) 0.0481(2) 0.0476(2) -0.00291(18) -0.00147(19) -0.00209(19)
Zn2 0.0524(2) 0.0524(2) 0.0524(2) -0.00342(19) -0.00342(19) -0.00342(19)

loop_
_atom_type_symbol
_atom_type_description
_atom_type_scat_dispersion_real
_atom_type_scat_dispersion_imag
_atom_type_scat_source
C C 0.0033 0.0016 'International Tables Vol C Tables 4.2.6.8 and 6.1.1.4'
H H 0.0000 0.0000 'International Tables Vol C Tables 4.2.6.8 and 6.1.1.4'
O O 0.0106 0.0060 'International Tables Vol C Tables 4.2.6.8 and 6.1.1.4'
Zn Zn 0.2839 1.4301 'International Tables Vol C Tables 4.2.6.8 and 6.1.1.4'

loop_
_geom_angle_atom_site_label_1
_geom_angle_atom_site_label_2
_geom_angle_atom_site_label_3
_geom_angle
_geom_angle_site_symmetry_1
_geom_angle_site_symmetry_3
O3 C1 O2 124.6(4) . .
O3 C1 C2 117.7(4) . .
O2 C1 C2 117.7(4) . .
C7 C2 C3 117.1(5) . .
C7 C2 C1 121.8(5) . .
C3 C2 C1 121.1(5) . .
C4 C3 C2 121.1(6) . .
C5 C4 C3 121.5(6) . .
C4 C5 C6 118.0(7) . .
C4 C5 C8 123.8(8) . .
C6 C5 C8 117.9(9) . .
C7 C6 C5 120.8(8) . .
C2 C7 C6 121.1(6) . .
O4 C9 O5 125.1(4) 5 .
O4 C9 C10 118.1(4) 5 .
O5 C9 C10 116.9(4) . .
C15 C10 C11 116.7(4) . .
C15 C10 C9 121.5(4) . .
C11 C10 C9 121.8(4) . .
C12 C11 C10 120.3(5) . .
C13 C12 C11 121.6(6) . .
C14 C13 C12 117.3(5) . .
C14 C13 C17 121.6(6) . .
C12 C13 C17 120.8(6) . .
C15 C14 C13 122.9(5) . .
C14 C15 C10 121.0(5) . .
Zn2 O1 Zn1 109.40(12) . .
Zn2 O1 Zn1 109.49(12) . 9
Zn1 O1 Zn1 109.47(12) . 9
Zn2 O1 Zn1 109.47(12) . 5
Zn1 O1 Zn1 109.53(12) . 5
Zn1 O1 Zn1 109.46(12) 9 5
C1 O3 Zn2 132.1(3) . .
C1 O2 Zn1 130.8(3) . .
C9 O4 Zn1 127.9(3) 9 .
C9 O5 Zn1 134.6(3) . .
O5 Zn1 O1 109.04(11) . .
O5 Zn1 O2 104.18(15) . .
O1 Zn1 O2 110.97(16) . .
O5 Zn1 O4 110.66(14) . .
O1 Zn1 O4 112.93(10) . .
O2 Zn1 O4 108.73(13) . .
O3 Zn2 O3 107.92(10) 9 5
O3 Zn2 O3 107.85(10) 9 .
O3 Zn2 O3 107.91(10) 5 .
O3 Zn2 O1 110.99(10) 9 .
O3 Zn2 O1 110.97(10) 5 .
O3 Zn2 O1 111.06(10) . .

loop_
_geom_bond_atom_site_label_1
_geom_bond_atom_site_label_2
_geom_bond_distance
_geom_bond_site_symmetry_2
C1 O3 1.255(5) .
C1 O2 1.256(5) .
C1 C2 1.487(6) .
C2 C7 1.359(8) .
C2 C3 1.387(7) .
C3 C4 1.361(8) .
C4 C5 1.332(11) .
C5 C6 1.386(11) .
C5 C8 1.545(10) .
C6 C7 1.364(10) .
C9 O4 1.257(5) 5
C9 O5 1.263(5) .
C9 C10 1.475(6) .
C10 C15 1.383(7) .
C10 C11 1.399(7) .
C11 C12 1.375(7) .
C12 C13 1.366(9) .
C13 C14 1.353(8) .
C13 C17 1.536(7) .
C14 C15 1.348(8) .
O1 Zn2 1.935(4) .
O1 Zn1 1.9462(16) .
O1 Zn1 1.9466(16) 9
O1 Zn1 1.9476(16) 5
O3 Zn2 1.929(3) .
O2 Zn1 1.953(3) .
O4 C9 1.257(5) 9
O4 Zn1 1.958(3) .
O5 Zn1 1.936(3) .
Zn2 O3 1.927(3) 9
Zn2 O3 1.928(3) 5
